data_7020411
loop_
_publ_author_name
'Newman, Paul D.'
'Cavell, Kingsley J.'
'Kariuki, Benson M.'

_publ_section_title
;
 Variable coordination of a chiral diphosphine containing an amidinium/NHC
 group within its backbone: \m-P,P', \k2-P,P' and \k3-P,C,P' coordination
 modes.
;
_journal_issue 40
_journal_name_full 'Dalton transactions (Cambridge, England : 2003)'
_journal_page_first 12395
_journal_page_last 12407
_journal_paper_doi 10.1039/c2dt31475d
_journal_volume 41
_journal_year 2012
_chemical_absolute_configuration ad
_chemical_formula_sum 'C51 H53 Cl2 F6 N4 P3 Pt'
_chemical_formula_weight 1194.87
_chemical_name_systematic
;
?
;
_space_group_IT_number 4
_symmetry_cell_setting monoclinic
_symmetry_space_group_name_Hall 'P 2yb'
_symmetry_space_group_name_H-M 'P 1 21 1'
_atom_sites_solution_hydrogens geom
_atom_sites_solution_primary direct
_atom_sites_solution_secondary difmap
_audit_creation_method SHELXL-97
_cell_angle_alpha 90.00
_cell_angle_beta 93.809(2)
_cell_angle_gamma 90.00
_cell_formula_units_Z 4
_cell_length_a 11.9538(5)
_cell_length_b 14.4075(4)
_cell_length_c 29.2856(14)
_cell_measurement_reflns_used 11357
_cell_measurement_temperature 150(2)
_cell_measurement_theta_max 37.54
_cell_measurement_theta_min 1.80
_cell_volume 5032.6(3)
_computing_cell_refinement DENZO/SCALEPACK
_computing_data_collection 'cOLLECT,Nonius BV, 1997-2001'
_computing_data_reduction DENZO/SCALEPACK
_computing_structure_refinement SHELXL-97
_computing_structure_solution SHELXs-97
_diffrn_ambient_temperature 150(2)
_diffrn_measured_fraction_theta_full 0.95
_diffrn_measured_fraction_theta_max 0.95
_diffrn_measurement_device_type 'Nonius KappaCCD'
_diffrn_measurement_method 'CCD scans'
_diffrn_radiation_monochromator graphite
_diffrn_radiation_source 'fine-focus sealed tube'
_diffrn_radiation_type MoK\a
_diffrn_radiation_wavelength 0.71073
_diffrn_reflns_av_R_equivalents 0.0000
_diffrn_reflns_av_sigmaI/netI 0.1757
_diffrn_reflns_limit_h_max 15
_diffrn_reflns_limit_h_min -15
_diffrn_reflns_limit_k_max 18
_diffrn_reflns_limit_k_min -18
_diffrn_reflns_limit_l_max 37
_diffrn_reflns_limit_l_min -38
_diffrn_reflns_number 19515
_diffrn_reflns_theta_full 27.54
_diffrn_reflns_theta_max 27.54
_diffrn_reflns_theta_min 1.80
_exptl_absorpt_coefficient_mu 3.052
_exptl_absorpt_correction_T_max 0.8877
_exptl_absorpt_correction_T_min 0.4613
_exptl_absorpt_correction_type empirical
_exptl_absorpt_process_details Denzo/scalepack
_exptl_crystal_colour yellow
_exptl_crystal_density_diffrn 1.577
_exptl_crystal_density_method 'not measured'
_exptl_crystal_description needle
_exptl_crystal_F_000 2392
_exptl_crystal_size_max 0.30
_exptl_crystal_size_mid 0.05
_exptl_crystal_size_min 0.04
_refine_diff_density_max 1.514
_refine_diff_density_min -1.057
_refine_diff_density_rms 0.174
_refine_ls_abs_structure_details 'Flack H D (1983), Acta Cryst. A39, 876-881'
_refine_ls_abs_structure_Flack 0.049(14)
_refine_ls_extinction_method none
_refine_ls_goodness_of_fit_ref 1.026
_refine_ls_hydrogen_treatment constr
_refine_ls_matrix_type fullcycle
_refine_ls_number_parameters 1217
_refine_ls_number_reflns 19515
_refine_ls_number_restraints 173
_refine_ls_restrained_S_all 1.027
_refine_ls_R_factor_all 0.1889
_refine_ls_R_factor_gt 0.0976
_refine_ls_shift/su_max 0.001
_refine_ls_shift/su_mean 0.000
_refine_ls_structure_factor_coef Fsqd
_refine_ls_weighting_details 'calc w=1/[\s^2^(Fo^2^)+(0.0338P)^2^+83.4269P] where P=(Fo^2^+2Fc^2^)/3'
_refine_ls_weighting_scheme calc
_refine_ls_wR_factor_gt 0.1597
_refine_ls_wR_factor_ref 0.1947
_reflns_number_gt 11357
_reflns_number_total 19515
_reflns_threshold_expression >2sigma(I)
_cod_data_source_file c2dt31475d.txt
_cod_data_source_block kjc1135
_cod_depositor_comments
;
The following automatic conversions were performed:

'_symmetry_cell_setting' value 'Monoclinic' changed to 'monoclinic'
according to /home/saulius/struct/CIF-dictionaries/cif_core.dic
dictionary named 'cif_core.dic' version 2.4.2 from 2011-04-26.

Automatic conversion script
Id: cif_fix_values 1891 2012-01-12 08:04:46Z andrius 
;
_cod_original_sg_symbol_H-M P21
_cod_database_code 7020411

loop_
_symmetry_equiv_pos_as_xyz
'x, y, z'
'-x, y+1/2, -z'

loop_
_atom_site_label
_atom_site_type_symbol
_atom_site_fract_x
_atom_site_fract_y
_atom_site_fract_z
_atom_site_U_iso_or_equiv
_atom_site_adp_type
_atom_site_occupancy
_atom_site_symmetry_multiplicity
_atom_site_calc_flag
_atom_site_refinement_flags
C1 C 0.4286(15) 0.2799(10) 0.1262(6) 0.032(4) Uani 1 1 d .
H1 H 0.4294 0.3418 0.1150 0.039 Uiso 1 1 calc R
C2 C 0.5142(18) 0.1358(16) 0.1454(8) 0.064(6) Uani 1 1 d U
C3 C 0.4615(15) 0.0826(12) 0.1002(7) 0.051(6) Uani 1 1 d .
H3A H 0.4813 0.1155 0.0721 0.062 Uiso 1 1 calc R
H3B H 0.4901 0.0182 0.0991 0.062 Uiso 1 1 calc R
C4 C 0.336(2) 0.0829(15) 0.1038(9) 0.078(8) Uani 1 1 d .
H4A H 0.3080 0.0191 0.1079 0.094 Uiso 1 1 calc R
H4B H 0.2977 0.1102 0.0760 0.094 Uiso 1 1 calc R
C5 C 0.318(2) 0.1435(18) 0.1467(8) 0.081(7) Uani 1 1 d .
H5 H 0.2460 0.1294 0.1611 0.097 Uiso 1 1 calc R
C6 C 0.4168(18) 0.1274(13) 0.1769(7) 0.061(6) Uani 1 1 d .
C7 C 0.6201(19) 0.1019(17) 0.1593(9) 0.084(8) Uani 1 1 d .
H7A H 0.6545 0.1421 0.1833 0.126 Uiso 1 1 calc R
H7B H 0.6671 0.1012 0.1331 0.126 Uiso 1 1 calc R
H7C H 0.6132 0.0388 0.1712 0.126 Uiso 1 1 calc R
C8 C 0.419(2) 0.0253(18) 0.1933(9) 0.095(8) Uani 1 1 d U
H8A H 0.3455 -0.0031 0.1862 0.143 Uiso 1 1 calc R
H8B H 0.4370 0.0233 0.2265 0.143 Uiso 1 1 calc R
H8C H 0.4762 -0.0091 0.1777 0.143 Uiso 1 1 calc R
C9 C 0.4299(19) 0.1913(16) 0.2183(7) 0.064(6) Uani 1 1 d .
H9A H 0.4002 0.2529 0.2100 0.097 Uiso 1 1 calc R
H9B H 0.5095 0.1966 0.2284 0.097 Uiso 1 1 calc R
H9C H 0.3885 0.1657 0.2432 0.097 Uiso 1 1 calc R
C10 C 0.6240(14) 0.2974(16) 0.1256(7) 0.055(6) Uani 1 1 d .
H10A H 0.6911 0.2679 0.1410 0.066 Uiso 1 1 calc R
H10B H 0.6137 0.3583 0.1403 0.066 Uiso 1 1 calc R
C11 C 0.6453(15) 0.3131(13) 0.0766(7) 0.043(5) Uani 1 1 d .
C12 C 0.6395(14) 0.4015(14) 0.0560(6) 0.039(5) Uani 1 1 d .
C13 C 0.6551(13) 0.4056(11) 0.0091(6) 0.032(4) Uani 1 1 d .
H13 H 0.6514 0.4648 -0.0052 0.039 Uiso 1 1 calc R
C14 C 0.6760(15) 0.3277(14) -0.0183(7) 0.050(5) Uani 1 1 d .
H14 H 0.6818 0.3335 -0.0504 0.060 Uiso 1 1 calc R
C15 C 0.6877(15) 0.2422(13) 0.0035(8) 0.051(6) Uani 1 1 d .
H15 H 0.7092 0.1886 -0.0126 0.061 Uiso 1 1 calc R
C16 C 0.6675(13) 0.2377(12) 0.0489(8) 0.042(5) Uani 1 1 d .
H16 H 0.6685 0.1779 0.0626 0.051 Uiso 1 1 calc R
C17 C 0.7083(12) 0.5220(13) 0.1334(6) 0.040(4) Uani 1 1 d .
C18 C 0.7954(16) 0.4604(14) 0.1417(7) 0.054(6) Uani 1 1 d .
H18 H 0.8036 0.4079 0.1226 0.065 Uiso 1 1 calc R
C19 C 0.8716(16) 0.4778(14) 0.1793(7) 0.050(5) Uani 1 1 d U
H19 H 0.9324 0.4362 0.1856 0.060 Uiso 1 1 calc R
C20 C 0.8606(17) 0.5534(16) 0.2073(8) 0.065(6) Uani 1 1 d .
H20 H 0.9158 0.5661 0.2314 0.077 Uiso 1 1 calc R
C21 C 0.7673(17) 0.6113(16) 0.2000(8) 0.070(7) Uani 1 1 d .
H21 H 0.7516 0.6583 0.2214 0.085 Uiso 1 1 calc R
C22 C 0.6986(14) 0.5985(11) 0.1608(6) 0.035(4) Uani 1 1 d .
H22 H 0.6431 0.6437 0.1525 0.042 Uiso 1 1 calc R
C23 C 0.6587(13) 0.6003(10) 0.0483(6) 0.026(4) Uani 1 1 d .
C24 C 0.7686(13) 0.6066(12) 0.0371(7) 0.046(5) Uani 1 1 d .
H24 H 0.8192 0.5584 0.0466 0.055 Uiso 1 1 calc R
C25 C 0.8076(16) 0.6796(15) 0.0128(7) 0.052(6) Uani 1 1 d .
H25 H 0.8838 0.6806 0.0054 0.062 Uiso 1 1 calc R
C26 C 0.7383(16) 0.7508(12) -0.0009(6) 0.042(5) Uani 1 1 d U
H26 H 0.7663 0.8029 -0.0163 0.050 Uiso 1 1 calc R
C27 C 0.6276(16) 0.7458(12) 0.0081(6) 0.041(5) Uani 1 1 d .
H27 H 0.5785 0.7949 -0.0014 0.049 Uiso 1 1 calc R
C28 C 0.5853(15) 0.6686(10) 0.0313(6) 0.036(5) Uani 1 1 d .
H28 H 0.5073 0.6636 0.0353 0.043 Uiso 1 1 calc R
C29 C 0.2270(17) 0.2948(15) 0.1272(7) 0.057(6) Uani 1 1 d .
H29A H 0.1648 0.2498 0.1223 0.068 Uiso 1 1 calc R
H29B H 0.2292 0.3324 0.0989 0.068 Uiso 1 1 calc R
C30 C 0.2001(13) 0.3598(14) 0.1667(6) 0.039(5) Uani 1 1 d .
C31 C 0.1975(13) 0.4527(12) 0.1606(6) 0.033(4) Uani 1 1 d U
C32 C 0.1735(13) 0.5051(14) 0.1992(7) 0.043(4) Uani 1 1 d .
H32 H 0.1735 0.5708 0.1963 0.052 Uiso 1 1 calc R
C33 C 0.1502(15) 0.4689(17) 0.2402(8) 0.055(6) Uani 1 1 d .
H33 H 0.1363 0.5071 0.2657 0.065 Uiso 1 1 calc R
C34 C 0.1481(15) 0.3765(19) 0.2428(6) 0.057(6) Uani 1 1 d .
H34 H 0.1288 0.3483 0.2705 0.069 Uiso 1 1 calc R
C35 C 0.1740(15) 0.3181(14) 0.2049(6) 0.046(5) Uani 1 1 d .
H35 H 0.1725 0.2523 0.2073 0.055 Uiso 1 1 calc R
C36 C 0.1175(17) 0.4675(15) 0.0645(8) 0.058(6) Uani 1 1 d U
C37 C 0.1177(16) 0.5012(15) 0.0232(7) 0.056(5) Uani 1 1 d U
H37 H 0.1700 0.5486 0.0171 0.067 Uiso 1 1 calc R
C38 C 0.041(2) 0.4687(16) -0.0139(9) 0.074(7) Uani 1 1 d U
H38 H 0.0464 0.4894 -0.0444 0.088 Uiso 1 1 calc R
C39 C -0.0378(15) 0.4092(18) -0.0033(7) 0.065(7) Uani 1 1 d .
H39 H -0.0942 0.3909 -0.0259 0.078 Uiso 1 1 calc R
C40 C -0.0380(16) 0.3722(14) 0.0421(8) 0.057(6) Uani 1 1 d .
H40 H -0.0895 0.3252 0.0494 0.069 Uiso 1 1 calc R
C41 C 0.0400(16) 0.4075(13) 0.0751(7) 0.049(5) Uani 1 1 d U
H41 H 0.0373 0.3877 0.1059 0.059 Uiso 1 1 calc R
C42 C 0.1792(15) 0.6363(14) 0.1168(7) 0.050(5) Uani 1 1 d .
C43 C 0.2558(17) 0.7033(15) 0.1225(7) 0.049(5) Uani 1 1 d .
H43 H 0.3332 0.6889 0.1214 0.059 Uiso 1 1 calc R
C44 C 0.224(2) 0.7911(18) 0.1298(9) 0.074(7) Uani 1 1 d .
H44 H 0.2801 0.8370 0.1350 0.089 Uiso 1 1 calc R
C45 C 0.115(2) 0.8177(18) 0.1300(9) 0.074(7) Uani 1 1 d U
H45 H 0.0947 0.8803 0.1355 0.089 Uiso 1 1 calc R
C46 C 0.036(2) 0.7507(14) 0.1221(10) 0.100(10) Uani 1 1 d D
H46 H -0.0410 0.7668 0.1210 0.121 Uiso 1 1 calc R
C47 C 0.0669(18) 0.6580(13) 0.1153(8) 0.068(7) Uani 1 1 d D
H47 H 0.0115 0.6113 0.1098 0.082 Uiso 1 1 calc R
C48 C 0.5570(14) 0.3586(13) 0.3817(8) 0.055(6) Uani 1 1 d .
H48 H 0.5630 0.3103 0.4039 0.067 Uiso 1 1 calc R
C49 C 0.4435(14) 0.4756(12) 0.3361(7) 0.041(5) Uani 1 1 d .
C50 C 0.4475(15) 0.4358(13) 0.2903(6) 0.044(5) Uani 1 1 d .
H50A H 0.4144 0.4798 0.2673 0.052 Uiso 1 1 calc R
H50B H 0.4033 0.3777 0.2883 0.052 Uiso 1 1 calc R
C51 C 0.5735(17) 0.4150(17) 0.2804(8) 0.069(7) Uani 1 1 d .
H51A H 0.5875 0.3475 0.2775 0.083 Uiso 1 1 calc R
H51B H 0.5954 0.4471 0.2525 0.083 Uiso 1 1 calc R
C52 C 0.6348(15) 0.4559(12) 0.3244(6) 0.042(5) Uani 1 1 d .
H52 H 0.7093 0.4822 0.3176 0.050 Uiso 1 1 calc R
C53 C 0.5568(15) 0.5333(11) 0.3429(6) 0.041(5) Uani 1 1 d .
C54 C 0.3432(16) 0.5348(15) 0.3440(8) 0.069(7) Uani 1 1 d .
H54A H 0.3301 0.5783 0.3185 0.104 Uiso 1 1 calc R
H54B H 0.3569 0.5697 0.3726 0.104 Uiso 1 1 calc R
H54C H 0.2772 0.4952 0.3462 0.104 Uiso 1 1 calc R
C55 C 0.5561(17) 0.6130(11) 0.3062(8) 0.058(6) Uani 1 1 d .
H55A H 0.5027 0.6612 0.3140 0.088 Uiso 1 1 calc R
H55B H 0.5340 0.5875 0.2760 0.088 Uiso 1 1 calc R
H55C H 0.6313 0.6400 0.3059 0.088 Uiso 1 1 calc R
C56 C 0.5904(17) 0.5717(14) 0.3898(7) 0.062(6) Uani 1 1 d .
H56A H 0.6428 0.6234 0.3869 0.093 Uiso 1 1 calc R
H56B H 0.6266 0.5228 0.4088 0.093 Uiso 1 1 calc R
H56C H 0.5235 0.5939 0.4041 0.093 Uiso 1 1 calc R
C57 C 0.3581(14) 0.3409(10) 0.3802(7) 0.042(5) Uani 1 1 d .
H57A H 0.3630 0.2802 0.3647 0.051 Uiso 1 1 calc R
H57B H 0.2901 0.3731 0.3671 0.051 Uiso 1 1 calc R
C58 C 0.3475(13) 0.3248(11) 0.4326(6) 0.036(4) Uani 1 1 d U
C59 C 0.3447(13) 0.2338(11) 0.4518(6) 0.032(4) Uani 1 1 d U
C60 C 0.3339(14) 0.2241(13) 0.4988(7) 0.048(5) Uani 1 1 d .
H60 H 0.3372 0.1643 0.5125 0.058 Uiso 1 1 calc R
C61 C 0.3186(14) 0.3005(14) 0.5247(7) 0.046(5) Uani 1 1 d .
H61 H 0.3067 0.2942 0.5563 0.055 Uiso 1 1 calc R
C62 C 0.3203(16) 0.3846(14) 0.5057(8) 0.050(5) Uani 1 1 d .
H62 H 0.3144 0.4370 0.5251 0.060 Uiso 1 1 calc R
C63 C 0.3302(13) 0.4003(13) 0.4595(7) 0.041(5) Uani 1 1 d .
H63 H 0.3251 0.4611 0.4471 0.050 Uiso 1 1 calc R
C64 C 0.2729(13) 0.1198(14) 0.3698(6) 0.038(4) Uani 1 1 d .
C65 C 0.1805(13) 0.1744(11) 0.3632(6) 0.031(4) Uani 1 1 d .
H65 H 0.1669 0.2211 0.3851 0.037 Uiso 1 1 calc R
C66 C 0.1052(14) 0.1632(13) 0.3251(7) 0.045(5) Uani 1 1 d .
H66 H 0.0448 0.2054 0.3194 0.054 Uiso 1 1 calc R
C67 C 0.1200(17) 0.0896(16) 0.2958(8) 0.061(6) Uani 1 1 d .
H67 H 0.0661 0.0788 0.2710 0.073 Uiso 1 1 calc R
C68 C 0.2105(18) 0.0323(15) 0.3018(7) 0.057(6) Uani 1 1 d .
H68 H 0.2221 -0.0149 0.2800 0.069 Uiso 1 1 calc R
C69 C 0.2868(17) 0.0428(15) 0.3401(7) 0.056(6) Uani 1 1 d .
H69 H 0.3462 -0.0003 0.3460 0.067 Uiso 1 1 calc R
C70 C 0.3289(17) 0.0275(10) 0.4536(7) 0.047(5) Uani 1 1 d .
C71 C 0.4045(14) -0.0471(11) 0.4627(6) 0.031(4) Uani 1 1 d U
H71 H 0.4777 -0.0439 0.4520 0.037 Uiso 1 1 calc R
C72 C 0.3731(19) -0.1245(15) 0.4868(8) 0.064(6) Uani 1 1 d .
H72 H 0.4258 -0.1725 0.4941 0.076 Uiso 1 1 calc R
C73 C 0.2637(19) -0.1313(17) 0.5003(8) 0.066(7) Uani 1 1 d .
H73 H 0.2402 -0.1840 0.5167 0.079 Uiso 1 1 calc R
C74 C 0.1862(17) -0.0555(14) 0.4886(7) 0.052(5) Uani 1 1 d .
H74 H 0.1101 -0.0603 0.4959 0.062 Uiso 1 1 calc R
C75 C 0.2224(13) 0.0241(15) 0.4668(6) 0.047(5) Uani 1 1 d .
H75 H 0.1732 0.0752 0.4613 0.057 Uiso 1 1 calc R
C76 C 0.7549(13) 0.3357(12) 0.3743(6) 0.033(4) Uani 1 1 d .
H76A H 0.8146 0.3817 0.3821 0.039 Uiso 1 1 calc R
H76B H 0.7453 0.2971 0.4017 0.039 Uiso 1 1 calc R
C77 C 0.7900(16) 0.2752(15) 0.3364(8) 0.055(6) Uani 1 1 d .
C78 C 0.7911(15) 0.1762(14) 0.3401(7) 0.048(5) Uani 1 1 d .
C79 C 0.8161(12) 0.1198(14) 0.3015(6) 0.039(4) Uani 1 1 d .
H79 H 0.8150 0.0540 0.3037 0.047 Uiso 1 1 calc R
C80 C 0.8417(14) 0.1625(13) 0.2612(7) 0.045(5) Uani 1 1 d U
H80 H 0.8552 0.1246 0.2356 0.054 Uiso 1 1 calc R
C81 C 0.8487(15) 0.2613(13) 0.2564(7) 0.050(5) Uani 1 1 d U
H81 H 0.8693 0.2904 0.2291 0.060 Uiso 1 1 calc R
C82 C 0.8237(15) 0.3093(13) 0.2935(8) 0.049(6) Uani 1 1 d .
H82 H 0.8291 0.3749 0.2910 0.059 Uiso 1 1 calc R
C83 C 0.8658(13) 0.1523(12) 0.4343(6) 0.038(4) Uani 1 1 d U
C84 C 0.8707(15) 0.1111(12) 0.4772(6) 0.044(5) Uani 1 1 d U
H84 H 0.8162 0.0654 0.4831 0.052 Uiso 1 1 calc R
C85 C 0.9474(16) 0.1320(17) 0.5107(6) 0.059(5) Uani 1 1 d .
H85 H 0.9545 0.0983 0.5387 0.071 Uiso 1 1 calc R
C86 C 1.0189(17) 0.2095(19) 0.5016(8) 0.075(8) Uani 1 1 d .
H86 H 1.0686 0.2311 0.5260 0.090 Uiso 1 1 calc R
C87 C 1.0204(18) 0.2529(17) 0.4614(8) 0.063(6) Uani 1 1 d .
H87 H 1.0740 0.3001 0.4570 0.076 Uiso 1 1 calc R
C88 C 0.9436(15) 0.2287(15) 0.4268(7) 0.054(6) Uani 1 1 d .
H88 H 0.9408 0.2607 0.3984 0.065 Uiso 1 1 calc R
C89 C 0.7861(15) -0.0002(14) 0.3834(6) 0.045(5) Uani 1 1 d .
C90 C 0.6996(15) -0.0608(14) 0.3630(6) 0.045(5) Uani 1 1 d .
H90 H 0.6265 -0.0369 0.3557 0.054 Uiso 1 1 calc R
C91 C 0.722(2) -0.1535(13) 0.3541(7) 0.057(6) Uani 1 1 d .
H91 H 0.6631 -0.1935 0.3434 0.068 Uiso 1 1 calc R
C92 C 0.824(3) -0.1862(19) 0.3602(8) 0.076(8) Uani 1 1 d .
H92 H 0.8381 -0.2481 0.3510 0.091 Uiso 1 1 calc R
C93 C 0.913(2) -0.1337(17) 0.3796(10) 0.079(8) Uani 1 1 d .
H93 H 0.9845 -0.1614 0.3857 0.095 Uiso 1 1 calc R
C94 C 0.8959(18) -0.0390(16) 0.3900(7) 0.063(6) Uani 1 1 d .
H94 H 0.9571 -0.0015 0.4013 0.075 Uiso 1 1 calc R
C95 C 0.339(4) 0.784(3) 0.2471(16) 0.152(15) Uani 1 1 d U
C96 C 0.449(2) 0.782(2) 0.2317(12) 0.144(15) Uani 1 1 d D
H96A H 0.4750 0.7179 0.2306 0.216 Uiso 1 1 calc R
H96B H 0.4996 0.8179 0.2528 0.216 Uiso 1 1 calc R
H96C H 0.4485 0.8097 0.2011 0.216 Uiso 1 1 calc R
C97 C 0.352(3) 0.798(2) 0.3727(12) 0.080(10) Uani 1 1 d .
C98 C 0.236(2) 0.775(2) 0.3835(13) 0.110(13) Uani 1 1 d .
H98A H 0.1828 0.8120 0.3638 0.165 Uiso 1 1 calc R
H98B H 0.2255 0.7901 0.4156 0.165 Uiso 1 1 calc R
H98C H 0.2213 0.7091 0.3782 0.165 Uiso 1 1 calc R
C99 C 0.8425(17) 0.869(2) 0.2356(11) 0.101(10) Uani 1 1 d DU
C100 C 0.9618(18) 0.858(3) 0.2468(13) 0.154(15) Uani 1 1 d DU
H10C H 0.9896 0.9117 0.2648 0.232 Uiso 1 1 calc R
H10D H 1.0011 0.8546 0.2185 0.232 Uiso 1 1 calc R
H10E H 0.9753 0.8012 0.2646 0.232 Uiso 1 1 calc R
C101 C 0.608(3) 0.8429(19) 0.1136(9) 0.074(9) Uani 1 1 d .
C102 C 0.722(2) 0.871(3) 0.1054(13) 0.123(15) Uani 1 1 d .
H10F H 0.7238 0.8983 0.0747 0.184 Uiso 1 1 calc R
H10G H 0.7721 0.8174 0.1079 0.184 Uiso 1 1 calc R
H10H H 0.7479 0.9179 0.1283 0.184 Uiso 1 1 calc R
N1 N 0.5261(14) 0.2392(9) 0.1329(6) 0.049(4) Uani 1 1 d .
N2 N 0.3289(14) 0.2446(10) 0.1333(6) 0.054(5) Uani 1 1 d .
N3 N 0.4596(12) 0.3977(11) 0.3715(6) 0.048(4) Uani 1 1 d .
N4 N 0.6472(12) 0.3859(12) 0.3615(5) 0.048(4) Uani 1 1 d .
N5 N 0.247(3) 0.797(4) 0.259(2) 0.28(3) Uani 1 1 d DU
N6 N 0.437(3) 0.8105(16) 0.3638(12) 0.108(11) Uani 1 1 d .
N7 N 0.7471(17) 0.879(3) 0.2307(13) 0.164(14) Uani 1 1 d DU
N8 N 0.521(2) 0.8227(18) 0.1234(10) 0.102(10) Uani 1 1 d .
F1 F 0.0143(14) 0.1801(12) 0.0992(6) 0.109(6) Uani 1 1 d U
F2 F 0.0220(19) 0.0334(16) 0.1197(8) 0.152(8) Uani 1 1 d U
F3 F 0.0343(11) 0.1408(12) 0.1753(4) 0.096(5) Uani 1 1 d .
F4 F -0.1385(12) 0.0893(11) 0.0917(6) 0.086(5) Uani 1 1 d .
F5 F -0.1224(15) 0.1969(10) 0.1483(6) 0.113(6) Uani 1 1 d .
F6 F -0.111(2) 0.0448(18) 0.1628(10) 0.222(16) Uani 1 1 d .
F7 F 0.1182(11) 0.5363(11) 0.3934(6) 0.092(6) Uani 1 1 d .
F8 F -0.0616(13) 0.5061(14) 0.3985(6) 0.111(5) Uani 1 1 d U
F9 F -0.0164(12) 0.6427(12) 0.3835(5) 0.094(5) Uani 1 1 d U
F10 F -0.0987(19) 0.5505(16) 0.3292(8) 0.165(9) Uani 1 1 d U
F11 F 0.0728(13) 0.5958(10) 0.3239(5) 0.080(5) Uani 1 1 d .
F12 F 0.0403(19) 0.4470(15) 0.3434(8) 0.145(8) Uani 1 1 d U
P1 P 0.6087(4) 0.5093(5) 0.08365(18) 0.0283(11) Uani 1 1 d .
P2 P 0.2251(4) 0.5141(6) 0.1073(2) 0.0379(13) Uani 1 1 d .
P3 P 0.7545(4) 0.1190(5) 0.39172(19) 0.0386(14) Uani 1 1 d .
P4 P 0.3772(4) 0.1266(5) 0.4198(2) 0.0346(13) Uani 1 1 d .
P5 P -0.0515(5) 0.1096(5) 0.1334(2) 0.0581(18) Uani 1 1 d .
P6 P 0.0077(6) 0.5431(7) 0.3623(3) 0.095(4) Uani 1 1 d .
Cl1 Cl 0.3882(3) 0.4966(3) 0.01669(15) 0.0365(10) Uani 1 1 d .
Cl2 Cl 0.4498(4) 0.5192(4) 0.17283(16) 0.0531(13) Uani 1 1 d .
Cl3 Cl 0.5263(4) 0.1432(4) 0.32849(15) 0.0503(13) Uani 1 1 d .
Cl4 Cl 0.6007(3) 0.1307(3) 0.48481(14) 0.0397(10) Uani 1 1 d .
Pt1 Pt 0.41718(5) 0.51126(6) 0.09473(2) 0.03357(19) Uani 1 1 d .
Pt2 Pt 0.56588(5) 0.12986(6) 0.40651(2) 0.0368(2) Uani 1 1 d .

loop_
_atom_site_aniso_label
_atom_site_aniso_U_11
_atom_site_aniso_U_22
_atom_site_aniso_U_33
_atom_site_aniso_U_23
_atom_site_aniso_U_13
_atom_site_aniso_U_12
C1 0.066(13) 0.008(8) 0.022(10) -0.004(7) 0.003(9) 0.005(8)
C2 0.066(9) 0.064(9) 0.063(10) 0.007(8) 0.008(8) 0.014(8)
C3 0.048(12) 0.038(10) 0.072(17) -0.033(10) 0.039(12) -0.016(8)
C4 0.11(2) 0.052(14) 0.069(19) -0.015(12) 0.009(16) -0.031(13)
C5 0.075(16) 0.10(2) 0.065(17) -0.009(16) -0.019(13) 0.018(15)
C6 0.100(16) 0.040(11) 0.038(12) 0.015(10) -0.032(11) -0.035(12)
C7 0.080(18) 0.093(19) 0.074(19) -0.031(14) -0.027(14) -0.011(14)
C8 0.099(11) 0.093(11) 0.093(12) 0.001(9) -0.002(9) -0.007(9)
C9 0.082(17) 0.092(17) 0.018(12) -0.012(11) -0.003(11) 0.003(13)
C10 0.019(10) 0.113(18) 0.033(13) -0.002(12) -0.009(9) 0.025(10)
C11 0.036(11) 0.051(12) 0.039(13) -0.004(10) -0.009(9) -0.005(9)
C12 0.023(10) 0.064(13) 0.028(12) -0.009(10) -0.005(8) 0.001(9)
C13 0.029(9) 0.031(9) 0.036(12) -0.013(8) -0.006(8) 0.003(7)
C14 0.045(12) 0.068(15) 0.036(13) -0.009(11) 0.004(10) 0.000(10)
C15 0.034(11) 0.034(11) 0.088(19) -0.018(11) 0.031(12) -0.004(8)
C16 0.020(10) 0.032(10) 0.075(17) 0.008(10) 0.007(10) 0.000(7)
C17 0.017(8) 0.045(11) 0.057(13) -0.011(10) -0.003(8) 0.003(8)
C18 0.048(13) 0.064(13) 0.050(15) -0.013(11) 0.002(11) -0.003(10)
C19 0.037(8) 0.060(9) 0.052(9) -0.001(7) 0.001(7) 0.004(7)
C20 0.036(12) 0.094(17) 0.060(16) -0.010(13) -0.023(11) 0.000(11)
C21 0.058(14) 0.081(16) 0.065(16) -0.009(13) -0.052(12) 0.000(12)
C22 0.029(10) 0.040(10) 0.036(12) -0.006(8) 0.007(8) -0.002(7)
C23 0.019(9) 0.036(10) 0.023(10) 0.001(7) -0.010(7) -0.015(7)
C24 0.022(10) 0.050(12) 0.066(15) 0.026(10) 0.006(9) 0.018(8)
C25 0.035(12) 0.079(15) 0.043(14) -0.010(11) 0.015(10) -0.017(10)
C26 0.049(8) 0.037(8) 0.039(8) 0.005(7) 0.001(7) 0.002(7)
C27 0.061(13) 0.040(11) 0.021(11) 0.003(8) -0.004(9) 0.011(9)
C28 0.046(11) 0.009(8) 0.052(13) -0.005(8) 0.001(10) -0.006(7)
C29 0.055(14) 0.080(15) 0.038(14) -0.025(11) 0.025(11) -0.023(12)
C30 0.018(9) 0.078(14) 0.021(11) 0.000(9) -0.011(8) -0.016(8)
C31 0.026(7) 0.041(8) 0.031(8) -0.006(7) -0.001(6) -0.015(6)
C32 0.028(9) 0.046(10) 0.054(13) 0.009(11) -0.006(8) 0.004(9)
C33 0.027(11) 0.084(16) 0.053(16) -0.004(12) 0.005(10) -0.005(10)
C34 0.032(11) 0.13(2) 0.013(11) -0.005(12) -0.004(8) 0.001(12)
C35 0.051(13) 0.063(13) 0.026(12) 0.002(10) 0.015(10) -0.011(10)
C36 0.046(9) 0.076(9) 0.051(10) -0.004(8) 0.000(8) -0.001(7)
C37 0.050(8) 0.066(9) 0.052(9) 0.000(8) 0.006(7) -0.006(8)
C38 0.064(10) 0.086(10) 0.071(11) 0.011(8) 0.001(8) 0.001(8)
C39 0.024(11) 0.14(2) 0.029(13) -0.002(13) 0.000(9) -0.003(12)
C40 0.053(13) 0.064(14) 0.056(16) -0.026(12) 0.008(11) -0.029(10)
C41 0.048(8) 0.058(9) 0.042(9) 0.004(7) -0.002(7) 0.000(7)
C42 0.043(11) 0.058(12) 0.048(13) -0.002(11) 0.004(9) -0.020(11)
C43 0.046(13) 0.067(14) 0.034(13) -0.007(10) 0.013(10) 0.017(11)
C44 0.059(16) 0.089(19) 0.08(2) -0.020(15) 0.020(14) -0.025(14)
C45 0.077(10) 0.075(10) 0.070(11) 0.011(8) 0.003(8) 0.016(8)
C46 0.079(19) 0.09(2) 0.13(3) 0.064(19) 0.002(18) 0.028(16)
C47 0.047(14) 0.060(15) 0.10(2) 0.006(13) -0.008(13) 0.015(10)
C48 0.023(11) 0.052(12) 0.093(19) 0.014(12) 0.017(11) -0.005(9)
C49 0.026(10) 0.046(11) 0.051(14) -0.016(9) 0.011(9) 0.009(8)
C50 0.045(12) 0.066(13) 0.019(11) 0.000(9) -0.002(9) 0.005(9)
C51 0.039(13) 0.101(19) 0.064(18) 0.003(14) -0.017(12) -0.010(12)
C52 0.043(11) 0.048(11) 0.034(12) 0.029(9) -0.002(9) -0.007(9)
C53 0.047(11) 0.045(12) 0.032(12) 0.003(8) 0.001(9) -0.017(8)
C54 0.051(13) 0.079(17) 0.077(18) 0.036(13) 0.005(12) 0.021(11)
C55 0.078(15) 0.018(10) 0.079(17) 0.017(10) -0.001(12) -0.003(9)
C56 0.058(14) 0.067(14) 0.059(16) 0.021(12) -0.005(12) -0.044(11)
C57 0.037(11) 0.012(8) 0.076(16) -0.005(9) -0.016(10) -0.001(7)
C58 0.026(7) 0.043(8) 0.040(8) -0.001(7) -0.002(7) 0.005(6)
C59 0.029(7) 0.026(7) 0.040(8) -0.001(6) 0.002(7) 0.002(6)
C60 0.035(11) 0.050(12) 0.061(16) 0.028(11) 0.013(10) 0.014(9)
C61 0.034(11) 0.054(13) 0.050(14) -0.010(11) 0.006(10) 0.021(9)
C62 0.043(12) 0.045(12) 0.060(16) -0.021(11) -0.003(11) 0.005(9)
C63 0.021(10) 0.054(12) 0.049(14) -0.021(10) -0.002(9) -0.007(8)
C64 0.028(9) 0.067(12) 0.019(10) 0.015(10) 0.002(7) -0.015(9)
C65 0.024(9) 0.051(10) 0.017(10) 0.003(8) -0.012(7) 0.007(7)
C66 0.017(10) 0.058(12) 0.059(15) -0.003(11) -0.012(9) -0.012(8)
C67 0.036(13) 0.083(16) 0.061(17) -0.004(13) -0.012(11) -0.009(11)
C68 0.058(14) 0.076(16) 0.037(13) -0.023(11) 0.005(11) -0.027(12)
C69 0.048(13) 0.081(16) 0.043(14) 0.001(11) 0.029(11) -0.001(10)
C70 0.074(14) 0.013(10) 0.054(14) -0.004(8) 0.011(11) -0.012(8)
C71 0.034(7) 0.035(7) 0.022(8) -0.004(6) -0.006(6) -0.002(6)
C72 0.067(16) 0.059(14) 0.066(17) -0.010(12) 0.014(13) -0.002(11)
C73 0.070(17) 0.082(17) 0.048(16) -0.007(12) 0.025(13) -0.007(13)
C74 0.046(13) 0.067(14) 0.044(14) -0.011(11) 0.013(11) -0.020(11)
C75 0.023(9) 0.069(14) 0.051(13) -0.005(11) 0.010(9) -0.004(10)
C76 0.016(9) 0.050(11) 0.032(11) 0.016(8) -0.008(8) 0.007(7)
C77 0.039(12) 0.074(15) 0.057(16) 0.003(12) 0.027(11) -0.007(10)
C78 0.025(11) 0.074(14) 0.042(14) 0.020(11) -0.011(9) 0.002(9)
C79 0.032(9) 0.067(12) 0.018(10) -0.001(10) 0.000(7) 0.007(9)
C80 0.033(8) 0.058(9) 0.042(9) 0.000(7) -0.004(7) 0.003(6)
C81 0.047(8) 0.057(9) 0.045(9) 0.007(7) 0.004(7) -0.006(7)
C82 0.033(11) 0.039(11) 0.072(17) -0.008(11) -0.030(11) 0.001(8)
C83 0.030(7) 0.057(8) 0.025(8) 0.001(7) -0.006(6) -0.003(6)
C84 0.051(8) 0.047(8) 0.033(8) 0.013(7) -0.003(7) 0.001(7)
C85 0.057(13) 0.103(17) 0.019(11) 0.002(12) 0.011(9) -0.006(14)
C86 0.032(13) 0.15(2) 0.045(16) -0.025(16) -0.017(11) 0.013(13)
C87 0.051(14) 0.093(17) 0.048(16) 0.012(13) 0.027(12) 0.009(12)
C88 0.027(11) 0.104(17) 0.031(13) -0.012(11) -0.004(9) -0.010(11)
C89 0.041(11) 0.063(13) 0.030(11) 0.003(10) 0.011(9) 0.016(10)
C90 0.023(10) 0.081(15) 0.030(12) 0.003(10) -0.016(9) -0.012(9)
C91 0.10(2) 0.034(12) 0.031(13) -0.019(9) -0.003(12) -0.001(12)
C92 0.10(2) 0.082(18) 0.045(17) 0.013(14) 0.032(16) 0.030(18)
C93 0.066(17) 0.064(16) 0.11(2) -0.009(15) 0.012(16) 0.041(13)
C94 0.049(14) 0.092(17) 0.046(15) 0.022(12) -0.001(11) 0.013(12)
C95 0.151(17) 0.156(17) 0.150(17) 0.003(10) 0.006(10) 0.003(10)
C96 0.15(4) 0.14(3) 0.13(3) 0.08(3) -0.03(3) 0.01(3)
C97 0.09(2) 0.058(17) 0.09(3) -0.035(17) -0.017(19) 0.006(16)
C98 0.07(2) 0.11(2) 0.16(3) -0.07(2) 0.05(2) -0.009(17)
C99 0.113(13) 0.101(12) 0.090(13) 0.001(9) 0.009(9) -0.002(9)
C100 0.154(17) 0.158(17) 0.152(17) -0.004(10) 0.016(10) -0.008(10)
C101 0.10(2) 0.078(19) 0.047(18) 0.012(13) 0.042(17) 0.021(16)
C102 0.042(16) 0.21(4) 0.12(3) -0.09(3) 0.008(17) 0.004(19)
N1 0.075(12) 0.022(8) 0.050(11) 0.002(7) 0.018(9) 0.015(8)
N2 0.059(12) 0.029(9) 0.076(14) 0.017(8) 0.023(10) -0.007(8)
N3 0.035(10) 0.059(10) 0.049(12) 0.009(9) 0.001(8) 0.008(8)
N4 0.036(9) 0.081(12) 0.028(10) -0.014(9) 0.011(8) -0.011(8)
N5 0.28(3) 0.28(3) 0.28(3) 0.000(10) 0.017(10) -0.001(10)
N6 0.12(2) 0.051(14) 0.16(3) -0.017(16) 0.06(2) -0.009(15)
N7 0.168(16) 0.164(16) 0.161(16) 0.001(10) 0.011(10) 0.003(10)
N8 0.084(17) 0.11(2) 0.12(2) -0.008(16) 0.061(17) 0.001(14)
F1 0.107(9) 0.121(9) 0.098(9) 0.002(7) 0.002(7) -0.030(7)
F2 0.171(11) 0.145(12) 0.136(11) -0.024(9) -0.018(8) 0.049(9)
F3 0.097(10) 0.128(12) 0.056(9) -0.044(9) -0.047(7) 0.018(10)
F4 0.066(9) 0.101(12) 0.090(13) -0.035(9) -0.017(8) 0.021(7)
F5 0.137(15) 0.068(9) 0.132(16) -0.038(9) 0.000(12) 0.034(9)
F6 0.21(2) 0.21(3) 0.23(3) 0.10(2) -0.11(2) -0.15(2)
F7 0.061(9) 0.099(13) 0.117(15) -0.029(11) 0.017(9) 0.005(8)
F8 0.110(8) 0.134(9) 0.090(9) -0.013(8) 0.020(7) -0.025(8)
F9 0.098(7) 0.108(8) 0.074(8) -0.017(7) -0.017(6) 0.041(7)
F10 0.158(11) 0.185(12) 0.151(12) -0.012(9) -0.011(9) -0.032(9)
F11 0.116(12) 0.076(9) 0.052(10) -0.022(7) 0.026(9) -0.002(8)
F12 0.166(11) 0.136(10) 0.135(11) -0.030(8) 0.017(9) -0.014(8)
P1 0.029(2) 0.029(3) 0.026(3) 0.006(3) -0.006(2) 0.007(3)
P2 0.025(2) 0.051(3) 0.036(3) 0.006(4) -0.004(2) -0.013(3)
P3 0.028(3) 0.068(4) 0.020(3) 0.007(3) 0.000(2) 0.001(3)
P4 0.031(3) 0.042(3) 0.030(3) 0.001(3) 0.002(2) 0.001(3)
P5 0.056(4) 0.077(5) 0.041(4) -0.012(3) 0.000(3) 0.002(3)
P6 0.060(5) 0.144(8) 0.085(6) -0.078(6) 0.022(4) -0.050(5)
Cl1 0.039(2) 0.039(3) 0.030(3) 0.0003(19) -0.0074(19) 0.0070(19)
Cl2 0.037(2) 0.089(4) 0.033(3) 0.020(3) -0.004(2) -0.015(3)
Cl3 0.035(2) 0.088(4) 0.026(3) 0.016(3) -0.0102(19) -0.001(3)
Cl4 0.035(2) 0.057(3) 0.026(2) -0.002(2) 0.0014(18) 0.000(2)
Pt1 0.0325(4) 0.0356(3) 0.0316(4) 0.0035(4) -0.0058(3) -0.0023(4)
Pt2 0.0285(3) 0.0508(4) 0.0304(4) 0.0068(4) -0.0023(3) 0.0030(4)

loop_
_atom_type_symbol
_atom_type_description
_atom_type_scat_dispersion_real
_atom_type_scat_dispersion_imag
_atom_type_scat_source
C C 0.0033 0.0016 'International Tables Vol C Tables 4.2.6.8 and 6.1.1.4'
H H 0.0000 0.0000 'International Tables Vol C Tables 4.2.6.8 and 6.1.1.4'
N N 0.0061 0.0033 'International Tables Vol C Tables 4.2.6.8 and 6.1.1.4'
Pt Pt -1.7033 8.3905 'International Tables Vol C Tables 4.2.6.8 and 6.1.1.4'
F F 0.0171 0.0103 'International Tables Vol C Tables 4.2.6.8 and 6.1.1.4'
P P 0.1023 0.0942 'International Tables Vol C Tables 4.2.6.8 and 6.1.1.4'
Cl Cl 0.1484 0.1585 'International Tables Vol C Tables 4.2.6.8 and 6.1.1.4'

loop_
_geom_angle_atom_site_label_1
_geom_angle_atom_site_label_2
_geom_angle_atom_site_label_3
_geom_angle
N1 C1 N2 127.4(15)
C7 C2 C6 120(2)
C7 C2 N1 108.1(19)
C6 C2 N1 107.7(16)
C7 C2 C3 111.7(18)
C6 C2 C3 100.7(16)
N1 C2 C3 107.4(17)
C4 C3 C2 106.0(15)
C3 C4 C5 104.8(18)
C6 C5 N2 103.2(19)
C6 C5 C4 104(2)
N2 C5 C4 108(2)
C5 C6 C9 115(2)
C5 C6 C2 104.0(18)
C9 C6 C2 112.9(17)
C5 C6 C8 109.8(18)
C9 C6 C8 109.2(18)
C2 C6 C8 105.2(19)
N1 C10 C11 114.6(16)
C16 C11 C12 117.6(18)
C16 C11 C10 119.6(18)
C12 C11 C10 122.8(18)
C13 C12 C11 116.8(17)
C13 C12 P1 116.7(14)
C11 C12 P1 126.5(15)
C12 C13 C14 124.4(17)
C15 C14 C13 117.3(19)
C16 C15 C14 118.1(17)
C15 C16 C11 125.5(18)
C22 C17 C18 120.5(17)
C22 C17 P1 118.0(13)
C18 C17 P1 121.3(15)
C17 C18 C19 117.8(18)
C20 C19 C18 121.8(19)
C19 C20 C21 119(2)
C22 C21 C20 118(2)
C17 C22 C21 121.7(18)
C24 C23 C28 117.3(15)
C24 C23 P1 122.9(13)
C28 C23 P1 119.8(12)
C25 C24 C23 122.5(16)
C26 C25 C24 120.6(16)
C25 C26 C27 118.8(17)
C26 C27 C28 121.0(17)
C23 C28 C27 119.4(16)
N2 C29 C30 115.8(18)
C35 C30 C31 123.7(18)
C35 C30 C29 115.6(18)
C31 C30 C29 120.6(17)
C30 C31 C32 115.6(17)
C30 C31 P2 125.7(14)
C32 C31 P2 118.7(14)
C33 C32 C31 124.8(19)
C34 C33 C32 116(2)
C33 C34 C35 122(2)
C30 C35 C34 117.3(19)
C37 C36 C41 120(2)
C37 C36 P2 116.5(17)
C41 C36 P2 123.0(18)
C36 C37 C38 122(2)
C39 C38 C37 117(2)
C38 C39 C40 120(2)
C41 C40 C39 117.8(19)
C36 C41 C40 122(2)
C43 C42 C47 120(2)
C43 C42 P2 119.6(15)
C47 C42 P2 120.3(14)
C42 C43 C44 120(2)
C43 C44 C45 124(2)
C44 C45 C46 117(2)
C45 C46 C47 121(2)
C42 C47 C46 118(2)
N3 C48 N4 120.5(19)
C50 C49 C54 116.1(18)
C50 C49 N3 108.9(14)
C54 C49 N3 112.1(15)
C50 C49 C53 104.0(14)
C54 C49 C53 111.4(15)
N3 C49 C53 103.3(14)
C49 C50 C51 109.5(16)
C52 C51 C50 100.2(17)
N4 C52 C51 111.6(16)
N4 C52 C53 105.1(14)
C51 C52 C53 107.3(15)
C56 C53 C55 110.1(15)
C56 C53 C52 116.5(17)
C55 C53 C52 104.9(14)
C56 C53 C49 118.6(15)
C55 C53 C49 109.3(15)
C52 C53 C49 96.0(13)
N3 C57 C58 111.5(14)
C63 C58 C59 119.6(18)
C63 C58 C57 118.2(16)
C59 C58 C57 121.9(15)
C60 C59 C58 119.1(16)
C60 C59 P4 116.6(13)
C58 C59 P4 123.6(14)
C61 C60 C59 119.6(17)
C62 C61 C60 120(2)
C61 C62 C63 124.2(19)
C58 C63 C62 117.4(19)
C65 C64 C69 119.4(17)
C65 C64 P4 125.1(14)
C69 C64 P4 114.9(15)
C64 C65 C66 121.3(17)
C67 C66 C65 118.9(18)
C68 C67 C66 121(2)
C67 C68 C69 120(2)
C68 C69 C64 118.3(19)
C75 C70 C71 121.1(16)
C75 C70 P4 120.9(15)
C71 C70 P4 117.9(14)
C72 C71 C70 121.0(17)
C71 C72 C73 119(2)
C72 C73 C74 118(2)
C75 C74 C73 120.8(18)
C70 C75 C74 119.2(18)
C77 C76 N4 112.0(15)
C78 C77 C82 114.0(18)
C78 C77 C76 121.8(18)
C82 C77 C76 124.1(18)
C77 C78 C79 120.3(18)
C77 C78 P3 121.2(16)
C79 C78 P3 118.4(15)
C80 C79 C78 119.3(19)
C79 C80 C81 122.8(19)
C82 C81 C80 114.6(19)
C81 C82 C77 128.7(19)
C84 C83 C88 117.8(17)
C84 C83 P3 119.5(13)
C88 C83 P3 122.4(14)
C85 C84 C83 123.8(18)
C84 C85 C86 115(2)
C87 C86 C85 125(2)
C86 C87 C88 119(2)
C87 C88 C83 119(2)
C94 C89 C90 116.4(19)
C94 C89 P3 124.1(16)
C90 C89 P3 119.0(14)
C91 C90 C89 120.8(18)
C92 C91 C90 121(2)
C91 C92 C93 123(2)
C92 C93 C94 120(2)
C93 C94 C89 119(2)
N5 C95 C96 172(6)
N6 C97 C98 177(3)
N7 C99 C100 174(4)
N8 C101 C102 175(3)
C1 N1 C10 115.8(14)
C1 N1 C2 111.9(15)
C10 N1 C2 132.3(16)
C1 N2 C29 124.0(15)
C1 N2 C5 120.4(16)
C29 N2 C5 115.6(16)
C48 N3 C57 116.3(15)
C48 N3 C49 122.7(15)
C57 N3 C49 116.6(14)
C48 N4 C52 119.0(17)
C48 N4 C76 117.1(17)
C52 N4 C76 123.5(13)
C23 P1 C12 106.6(8)
C23 P1 C17 99.4(8)
C12 P1 C17 107.6(8)
C23 P1 Pt1 116.0(6)
C12 P1 Pt1 107.7(6)
C17 P1 Pt1 118.7(6)
C31 P2 C36 104.0(9)
C31 P2 C42 104.8(9)
C36 P2 C42 104.1(9)
C31 P2 Pt1 110.9(6)
C36 P2 Pt1 121.8(7)
C42 P2 Pt1 109.8(6)
C89 P3 C78 105.1(9)
C89 P3 C83 101.2(8)
C78 P3 C83 104.3(8)
C89 P3 Pt2 107.9(6)
C78 P3 Pt2 114.7(6)
C83 P3 Pt2 121.7(5)
C70 P4 C59 106.8(7)
C70 P4 C64 99.4(8)
C59 P4 C64 106.8(8)
C70 P4 Pt2 116.6(6)
C59 P4 Pt2 107.8(5)
C64 P4 Pt2 118.6(5)
F2 P5 F6 90.5(16)
F2 P5 F4 91.5(11)
F6 P5 F4 90.8(11)
F2 P5 F5 175.5(13)
F6 P5 F5 92.9(15)
F4 P5 F5 91.3(9)
F2 P5 F3 93.1(11)
F6 P5 F3 92.3(12)
F4 P5 F3 174.4(10)
F5 P5 F3 83.9(9)
F2 P5 F1 88.7(12)
F6 P5 F1 178.4(14)
F4 P5 F1 87.7(10)
F5 P5 F1 87.9(10)
F3 P5 F1 89.2(9)
F8 P6 F10 89.9(11)
F8 P6 F12 95.7(12)
F10 P6 F12 93.1(13)
F8 P6 F7 92.9(11)
F10 P6 F7 177.2(12)
F12 P6 F7 86.0(12)
F8 P6 F9 85.5(10)
F10 P6 F9 91.1(12)
F12 P6 F9 175.6(13)
F7 P6 F9 89.8(8)
F8 P6 F11 172.2(12)
F10 P6 F11 86.9(12)
F12 P6 F11 91.6(10)
F7 P6 F11 90.5(9)
F9 P6 F11 87.4(9)
Cl2 Pt1 Cl1 177.34(19)
Cl2 Pt1 P1 92.06(17)
Cl1 Pt1 P1 86.85(17)
Cl2 Pt1 P2 86.91(18)
Cl1 Pt1 P2 94.19(18)
P1 Pt1 P2 178.9(2)
Cl4 Pt2 Cl3 174.73(19)
Cl4 Pt2 P4 86.93(15)
Cl3 Pt2 P4 91.73(15)
Cl4 Pt2 P3 94.15(14)
Cl3 Pt2 P3 87.63(14)
P4 Pt2 P3 174.9(3)

loop_
_geom_bond_atom_site_label_1
_geom_bond_atom_site_label_2
_geom_bond_distance
C1 N1 1.31(2)
C1 N2 1.32(2)
C2 C7 1.39(3)
C2 C6 1.54(3)
C2 N1 1.54(3)
C2 C3 1.62(3)
C3 C4 1.51(3)
C4 C5 1.56(3)
C5 C6 1.45(3)
C5 N2 1.52(3)
C6 C9 1.52(3)
C6 C8 1.55(3)
C10 N1 1.47(2)
C10 C11 1.49(3)
C11 C16 1.39(3)
C11 C12 1.41(3)
C12 C13 1.40(2)
C12 P1 1.80(2)
C13 C14 1.41(2)
C14 C15 1.39(3)
C15 C16 1.37(3)
C17 C22 1.37(2)
C17 C18 1.38(2)
C17 P1 1.830(18)
C18 C19 1.40(3)
C19 C20 1.37(3)
C20 C21 1.40(3)
C21 C22 1.38(2)
C23 C24 1.38(2)
C23 C28 1.39(2)
C23 P1 1.797(16)
C24 C25 1.37(2)
C25 C26 1.36(3)
C26 C27 1.37(2)
C27 C28 1.41(2)
C29 N2 1.42(2)
C29 C30 1.54(2)
C30 C35 1.33(2)
C30 C31 1.35(2)
C31 C32 1.40(2)
C31 P2 1.844(19)
C32 C33 1.36(3)
C33 C34 1.33(3)
C34 C35 1.44(3)
C36 C37 1.30(3)
C36 C41 1.32(3)
C36 P2 1.86(2)
C37 C38 1.45(3)
C38 C39 1.32(3)
C39 C40 1.43(3)
C40 C41 1.39(3)
C42 C43 1.33(3)
C42 C47 1.38(3)
C42 P2 1.87(2)
C43 C44 1.34(3)
C44 C45 1.36(3)
C45 C46 1.36(3)
C46 C47 1.402(10)
C48 N3 1.31(2)
C48 N4 1.32(2)
C49 C50 1.46(2)
C49 C54 1.50(2)
C49 N3 1.53(2)
C49 C53 1.59(2)
C50 C51 1.58(3)
C51 C52 1.55(3)
C52 N4 1.48(2)
C52 C53 1.57(2)
C53 C56 1.51(3)
C53 C55 1.57(2)
C57 N3 1.50(2)
C57 C58 1.56(3)
C58 C63 1.37(2)
C58 C59 1.43(2)
C59 C60 1.40(3)
C59 P4 1.861(16)
C60 C61 1.36(3)
C61 C62 1.33(3)
C62 C63 1.38(3)
C64 C65 1.36(2)
C64 C69 1.42(3)
C64 P4 1.862(16)
C65 C66 1.40(2)
C66 C67 1.38(3)
C67 C68 1.36(3)
C68 C69 1.41(3)
C70 C75 1.36(2)
C70 C71 1.42(2)
C70 P4 1.851(17)
C71 C72 1.38(3)
C72 C73 1.40(3)
C73 C74 1.46(3)
C74 C75 1.39(3)
C76 C77 1.49(3)
C76 N4 1.50(2)
C77 C78 1.43(3)
C77 C82 1.43(3)
C78 C79 1.44(3)
C78 P3 1.801(19)
C79 C80 1.38(2)
C80 C81 1.43(2)
C81 C82 1.34(3)
C83 C84 1.39(2)
C83 C88 1.47(3)
C83 P3 1.825(17)
C84 C85 1.33(3)
C85 C86 1.44(3)
C86 C87 1.33(3)
C87 C88 1.37(3)
C89 C94 1.43(2)
C89 C90 1.45(3)
C89 P3 1.780(19)
C90 C91 1.39(3)
C91 C92 1.31(3)
C92 C93 1.39(3)
C93 C94 1.42(3)
C95 N5 1.19(4)
C95 C96 1.42(4)
C97 N6 1.08(3)
C97 C98 1.48(4)
C99 N7 1.1500(11)
C99 C100 1.4500(11)
C101 N8 1.14(3)
C101 C102 1.46(4)
F1 P5 1.660(17)
F2 P5 1.48(2)
F3 P5 1.610(13)
F4 P5 1.579(17)
F5 P5 1.595(15)
F6 P5 1.49(2)
F7 P6 1.558(19)
F8 P6 1.486(17)
F9 P6 1.598(18)
F10 P6 1.55(2)
F11 P6 1.601(16)
F12 P6 1.55(2)
P1 Pt1 2.334(4)
P2 Pt1 2.349(5)
P3 Pt2 2.329(5)
P4 Pt2 2.315(4)
Cl1 Pt1 2.298(4)
Cl2 Pt1 2.297(5)
Cl3 Pt2 2.310(5)
Cl4 Pt2 2.303(4)
